data_4316256
loop_
_publ_author_name
'Florian Blasberg'
'Jan W. Bats'
'Michael Bolte'
'Hans-Wolfram Lerner'
'Matthias Wagner'

_publ_contact_author
;
      Dr. Michael Bolte
      Institut f\"ur Anorganische Chemie
      J. W. Goethe-Universit\"at
      Max-von-Laue-Str. 7
      60438 Frankfurt/Main
      Germany
;
_publ_contact_author_email bolte@chemie.uni-frankfurt.de
_publ_contact_author_fax '49 69 798 29239'
_publ_contact_author_phone '49 69 798 29136'
_publ_section_title
;
 Para-Quinone-Containing Bis(pyrazol-1-yl)methane Ligands: Coordination
 Behavior Toward CoII and a C-H Activation Reaction with CeIV
;
_journal_name_full 'Inorganic Chemistry'
_journal_page_first 7435
_journal_page_last 7445
_journal_paper_doi 10.1021/ic100754k
_journal_volume 49
_journal_year 2010
_chemical_formula_moiety 'C28 H26 N4 O2'
_chemical_formula_sum 'C28 H26 N4 O2'
_chemical_formula_weight 450.53
_chemical_name_systematic ?
_space_group_IT_number 14
_symmetry_cell_setting monoclinic
_symmetry_space_group_name_Hall '-P 2ybc'
_symmetry_space_group_name_H-M 'P 1 21/c 1'
_atom_sites_solution_hydrogens geom
_atom_sites_solution_primary direct
_atom_sites_solution_secondary difmap
_audit_creation_method SHELXL-97
_cell_angle_alpha 90.00
_cell_angle_beta 100.778(8)
_cell_angle_gamma 90.00
_cell_formula_units_Z 4
_cell_length_a 16.0060(16)
_cell_length_b 17.5251(14)
_cell_length_c 8.2778(8)
_cell_measurement_reflns_used 7205
_cell_measurement_temperature 173(2)
_cell_measurement_theta_max 25.3
_cell_measurement_theta_min 3.3
_cell_volume 2281.0(4)
_computing_cell_refinement 'X-Area (Stoe & Cie, 2001)'
_computing_data_collection 'X-Area (Stoe & Cie, 2001)'
_computing_data_reduction 'X-Area (Stoe & Cie, 2001)'
_computing_molecular_graphics 'XP (Sheldrick, 2008)'
_computing_publication_material SHELXL97
_computing_structure_refinement 'SHELXL97 (Sheldrick, 2008) '
_computing_structure_solution 'SHELXS97 (Sheldrick, 2008) '
_diffrn_ambient_temperature 173(2)
_diffrn_measured_fraction_theta_full 0.998
_diffrn_measured_fraction_theta_max 0.998
_diffrn_measurement_device_type 'STOE IPDS II two-circle-diffractometer'
_diffrn_measurement_method \w
_diffrn_radiation_monochromator graphite
_diffrn_radiation_source 'fine-focus sealed tube'
_diffrn_radiation_type MoK\a
_diffrn_radiation_wavelength 0.71073
_diffrn_reflns_av_R_equivalents 0.1145
_diffrn_reflns_av_sigmaI/netI 0.1053
_diffrn_reflns_limit_h_max 18
_diffrn_reflns_limit_h_min -19
_diffrn_reflns_limit_k_max 18
_diffrn_reflns_limit_k_min -20
_diffrn_reflns_limit_l_max 9
_diffrn_reflns_limit_l_min -9
_diffrn_reflns_number 18915
_diffrn_reflns_theta_full 25.00
_diffrn_reflns_theta_max 25.03
_diffrn_reflns_theta_min 3.24
_diffrn_standards_number 0
_exptl_absorpt_coefficient_mu 0.084
_exptl_absorpt_correction_type none
_exptl_crystal_colour colourless
_exptl_crystal_density_diffrn 1.312
_exptl_crystal_density_method 'not measured'
_exptl_crystal_description block
_exptl_crystal_F_000 952
_exptl_crystal_size_max 0.25
_exptl_crystal_size_mid 0.23
_exptl_crystal_size_min 0.22
_refine_diff_density_max 0.544
_refine_diff_density_min -0.203
_refine_diff_density_rms 0.042
_refine_ls_extinction_coef 0.0065(6)
_refine_ls_extinction_expression Fc^*^=kFc[1+0.001xFc^2^\l^3^/sin(2\q)]^-1/4^
_refine_ls_extinction_method SHELXL
_refine_ls_goodness_of_fit_ref 0.850
_refine_ls_hydrogen_treatment constr
_refine_ls_matrix_type full
_refine_ls_number_parameters 311
_refine_ls_number_reflns 4017
_refine_ls_number_restraints 0
_refine_ls_restrained_S_all 0.850
_refine_ls_R_factor_all 0.1121
_refine_ls_R_factor_gt 0.0496
_refine_ls_shift/su_max 0.000
_refine_ls_shift/su_mean 0.000
_refine_ls_structure_factor_coef Fsqd
_refine_ls_weighting_details 'calc w=1/[\s^2^(Fo^2^)+(0.0338P)^2^] where P=(Fo^2^+2Fc^2^)/3'
_refine_ls_weighting_scheme calc
_refine_ls_wR_factor_gt 0.0919
_refine_ls_wR_factor_ref 0.1073
_reflns_number_gt 2093
_reflns_number_total 4017
_reflns_threshold_expression I>2\s(I)
_cod_data_source_file ic100754k_si_002_08.cif
_cod_data_source_block L3ph
_cod_depositor_comments
;
The following automatic conversions were performed:

'_symmetry_cell_setting' value 'Monoclinic' changed to 'monoclinic'
according to the built-in table from CIF Core dictionary named
'cif_core.dic' version 2.4.1 from 2010-06-29.

Automatic conversion script
Id: cif_fix_values 1646 2011-03-28 12:23:43Z adriana 
;
_cod_database_code 4316256

loop_
_symmetry_equiv_pos_as_xyz
'x, y, z'
'-x, y+1/2, -z+1/2'
'-x, -y, -z'
'x, -y-1/2, z-1/2'

loop_
_atom_site_label
_atom_site_type_symbol
_atom_site_fract_x
_atom_site_fract_y
_atom_site_fract_z
_atom_site_U_iso_or_equiv
_atom_site_adp_type
_atom_site_occupancy
_atom_site_symmetry_multiplicity
_atom_site_calc_flag
_atom_site_refinement_flags
_atom_site_disorder_assembly
_atom_site_disorder_group
O1 O 0.12590(13) 0.50549(11) 0.5915(2) 0.0485(5) Uani 1 1 d . . .
O2 O 0.41673(13) 0.48165(11) 1.0670(2) 0.0486(5) Uani 1 1 d . . .
C1 C 0.25157(18) 0.43910(15) 0.7152(3) 0.0363(7) Uani 1 1 d . . .
C2 C 0.19858(18) 0.50385(16) 0.7099(3) 0.0379(7) Uani 1 1 d . . .
C3 C 0.2208(2) 0.56175(16) 0.8236(3) 0.0444(7) Uani 1 1 d . . .
H3 H 0.1853 0.6054 0.8195 0.053 Uiso 1 1 calc R . .
C4 C 0.2937(2) 0.55713(16) 0.9432(3) 0.0440(7) Uani 1 1 d . . .
H4 H 0.3086 0.5978 1.0190 0.053 Uiso 1 1 calc R . .
C5 C 0.34453(19) 0.49347(16) 0.9518(3) 0.0408(7) Uani 1 1 d . . .
C6 C 0.32287(18) 0.43500(15) 0.8376(3) 0.0390(7) Uani 1 1 d . . .
H6 H 0.3582 0.3911 0.8443 0.047 Uiso 1 1 calc R . .
C7 C 0.0690(2) 0.56788(18) 0.5983(4) 0.0551(8) Uani 1 1 d . . .
H7A H 0.0489 0.5665 0.7031 0.083 Uiso 1 1 calc R . .
H7B H 0.0203 0.5637 0.5073 0.083 Uiso 1 1 calc R . .
H7C H 0.0988 0.6161 0.5893 0.083 Uiso 1 1 calc R . .
C8 C 0.4468(2) 0.54498(19) 1.1713(4) 0.0603(9) Uani 1 1 d . . .
H8A H 0.4559 0.5889 1.1036 0.091 Uiso 1 1 calc R . .
H8B H 0.5004 0.5312 1.2434 0.091 Uiso 1 1 calc R . .
H8C H 0.4044 0.5581 1.2384 0.091 Uiso 1 1 calc R . .
C11 C 0.22545(18) 0.36865(15) 0.6054(3) 0.0372(7) Uani 1 1 d . . .
C12 C 0.15862(19) 0.32432(16) 0.6773(3) 0.0441(7) Uani 1 1 d . . .
H12A H 0.1089 0.3569 0.6779 0.066 Uiso 1 1 calc R . .
H12B H 0.1827 0.3087 0.7900 0.066 Uiso 1 1 calc R . .
H12C H 0.1414 0.2790 0.6099 0.066 Uiso 1 1 calc R . .
N11 N 0.30026(15) 0.31967(12) 0.6041(3) 0.0374(5) Uani 1 1 d . . .
N12 N 0.36912(15) 0.35109(12) 0.5557(3) 0.0392(6) Uani 1 1 d . . .
C13 C 0.42639(18) 0.29446(16) 0.5691(3) 0.0385(7) Uani 1 1 d . . .
C14 C 0.39284(19) 0.22713(16) 0.6239(3) 0.0436(7) Uani 1 1 d . . .
H14 H 0.4204 0.1791 0.6423 0.052 Uiso 1 1 calc R . .
C15 C 0.3128(2) 0.24492(15) 0.6450(3) 0.0422(7) Uani 1 1 d . . .
H15 H 0.2733 0.2115 0.6814 0.051 Uiso 1 1 calc R . .
C31 C 0.51198(18) 0.30904(16) 0.5337(3) 0.0377(7) Uani 1 1 d . . .
C32 C 0.52867(19) 0.37384(17) 0.4483(3) 0.0442(7) Uani 1 1 d . . .
H32 H 0.4837 0.4080 0.4070 0.053 Uiso 1 1 calc R . .
C33 C 0.6101(2) 0.3893(2) 0.4227(4) 0.0535(8) Uani 1 1 d . . .
H33 H 0.6206 0.4341 0.3650 0.064 Uiso 1 1 calc R . .
C34 C 0.6763(2) 0.3398(2) 0.4805(4) 0.0585(9) Uani 1 1 d . . .
H34 H 0.7321 0.3504 0.4630 0.070 Uiso 1 1 calc R . .
C35 C 0.6602(2) 0.2745(2) 0.5645(4) 0.0576(9) Uani 1 1 d . . .
H35 H 0.7052 0.2402 0.6048 0.069 Uiso 1 1 calc R . .
C36 C 0.5783(2) 0.25913(18) 0.5897(4) 0.0496(8) Uani 1 1 d . . .
H36 H 0.5678 0.2139 0.6460 0.059 Uiso 1 1 calc R . .
N21 N 0.19153(14) 0.38912(12) 0.4338(3) 0.0357(5) Uani 1 1 d . . .
N22 N 0.11979(15) 0.35499(12) 0.3527(3) 0.0384(6) Uani 1 1 d . . .
C23 C 0.10831(19) 0.38265(15) 0.1997(3) 0.0389(7) Uani 1 1 d . . .
C24 C 0.2260(2) 0.43735(16) 0.3342(4) 0.0472(8) Uani 1 1 d . . .
H24 H 0.2762 0.4671 0.3637 0.057 Uiso 1 1 calc R . .
C25 C 0.1734(2) 0.43410(16) 0.1827(4) 0.0479(8) Uani 1 1 d . . .
H25 H 0.1798 0.4611 0.0863 0.057 Uiso 1 1 calc R . .
C41 C 0.03135(19) 0.36107(17) 0.0812(3) 0.0437(7) Uani 1 1 d . . .
C42 C -0.0198(2) 0.30085(17) 0.1146(4) 0.0473(8) Uani 1 1 d . . .
H42 H -0.0023 0.2701 0.2094 0.057 Uiso 1 1 calc R . .
C43 C -0.0961(2) 0.2857(2) 0.0095(4) 0.0579(9) Uani 1 1 d . . .
H43 H -0.1306 0.2446 0.0326 0.069 Uiso 1 1 calc R . .
C44 C -0.1226(2) 0.3305(2) -0.1298(4) 0.0686(11) Uani 1 1 d . . .
H44 H -0.1756 0.3209 -0.2001 0.082 Uiso 1 1 calc R . .
C45 C -0.0707(3) 0.3890(2) -0.1647(4) 0.0676(10) Uani 1 1 d . . .
H45 H -0.0877 0.4191 -0.2607 0.081 Uiso 1 1 calc R . .
C46 C 0.0051(2) 0.40408(19) -0.0616(4) 0.0556(9) Uani 1 1 d . . .
H46 H 0.0402 0.4442 -0.0876 0.067 Uiso 1 1 calc R . .

loop_
_atom_site_aniso_label
_atom_site_aniso_U_11
_atom_site_aniso_U_22
_atom_site_aniso_U_33
_atom_site_aniso_U_23
_atom_site_aniso_U_13
_atom_site_aniso_U_12
O1 0.0417(13) 0.0450(12) 0.0597(12) -0.0045(10) 0.0117(11) 0.0099(10)
O2 0.0513(14) 0.0454(12) 0.0472(12) -0.0054(10) 0.0046(11) -0.0030(10)
C1 0.0376(18) 0.0335(15) 0.0390(15) -0.0008(12) 0.0099(14) -0.0026(13)
C2 0.0310(17) 0.0390(16) 0.0449(16) 0.0028(13) 0.0099(14) 0.0012(13)
C3 0.048(2) 0.0367(17) 0.0523(18) -0.0021(14) 0.0199(16) 0.0049(15)
C4 0.051(2) 0.0388(17) 0.0444(17) -0.0067(13) 0.0146(16) -0.0032(15)
C5 0.0433(19) 0.0415(18) 0.0388(16) 0.0030(13) 0.0112(15) -0.0031(15)
C6 0.0421(19) 0.0316(15) 0.0464(16) -0.0009(13) 0.0159(15) -0.0011(14)
C7 0.047(2) 0.0461(18) 0.073(2) 0.0008(16) 0.0135(17) 0.0148(16)
C8 0.066(2) 0.059(2) 0.0536(19) -0.0142(16) 0.0048(17) -0.0093(18)
C11 0.0359(17) 0.0341(15) 0.0425(16) 0.0058(12) 0.0097(13) 0.0026(13)
C12 0.0401(18) 0.0413(16) 0.0529(17) 0.0053(14) 0.0139(14) -0.0059(14)
N11 0.0365(14) 0.0301(12) 0.0470(13) 0.0039(10) 0.0113(11) -0.0001(11)
N12 0.0397(14) 0.0326(13) 0.0478(13) 0.0011(10) 0.0147(11) 0.0012(12)
C13 0.0431(18) 0.0371(17) 0.0338(15) -0.0027(12) 0.0033(13) 0.0056(14)
C14 0.0450(19) 0.0370(17) 0.0458(17) 0.0008(13) 0.0009(14) 0.0077(15)
C15 0.051(2) 0.0289(15) 0.0457(16) 0.0043(12) 0.0055(14) -0.0004(14)
C31 0.0395(18) 0.0393(16) 0.0333(14) -0.0038(12) 0.0041(13) 0.0031(14)
C32 0.0440(19) 0.0503(19) 0.0382(15) 0.0021(13) 0.0076(14) 0.0091(15)
C33 0.051(2) 0.065(2) 0.0459(18) 0.0098(15) 0.0105(16) 0.0048(18)
C34 0.048(2) 0.072(2) 0.057(2) 0.0053(18) 0.0150(16) 0.0063(19)
C35 0.041(2) 0.065(2) 0.067(2) 0.0058(17) 0.0092(17) 0.0143(17)
C36 0.046(2) 0.0468(19) 0.0549(19) 0.0061(14) 0.0059(16) 0.0088(16)
N21 0.0352(14) 0.0313(13) 0.0421(13) 0.0011(10) 0.0116(11) -0.0023(11)
N22 0.0390(14) 0.0328(13) 0.0445(13) -0.0003(11) 0.0109(11) 0.0030(11)
C23 0.0431(18) 0.0341(16) 0.0416(16) 0.0008(13) 0.0134(14) 0.0077(14)
C24 0.053(2) 0.0388(17) 0.0546(19) 0.0019(14) 0.0229(17) -0.0017(15)
C25 0.058(2) 0.0416(17) 0.0482(18) 0.0113(14) 0.0214(17) 0.0049(16)
C41 0.0458(19) 0.0435(18) 0.0431(16) -0.0060(13) 0.0114(14) 0.0148(15)
C42 0.0423(19) 0.0476(19) 0.0513(18) -0.0045(14) 0.0071(15) 0.0107(16)
C43 0.052(2) 0.061(2) 0.058(2) -0.0162(17) 0.0036(17) 0.0085(18)
C44 0.059(2) 0.085(3) 0.055(2) -0.029(2) -0.0086(18) 0.025(2)
C45 0.089(3) 0.068(2) 0.0424(19) -0.0046(17) 0.003(2) 0.028(2)
C46 0.069(3) 0.056(2) 0.0406(17) -0.0019(15) 0.0078(18) 0.0158(18)

loop_
_atom_type_symbol
_atom_type_description
_atom_type_scat_dispersion_real
_atom_type_scat_dispersion_imag
_atom_type_scat_source
C C 0.0033 0.0016 'International Tables Vol C Tables 4.2.6.8 and 6.1.1.4'
H H 0.0000 0.0000 'International Tables Vol C Tables 4.2.6.8 and 6.1.1.4'
N N 0.0061 0.0033 'International Tables Vol C Tables 4.2.6.8 and 6.1.1.4'
O O 0.0106 0.0060 'International Tables Vol C Tables 4.2.6.8 and 6.1.1.4'

loop_
_geom_angle_atom_site_label_1
_geom_angle_atom_site_label_2
_geom_angle_atom_site_label_3
_geom_angle
_geom_angle_site_symmetry_1
_geom_angle_site_symmetry_3
_geom_angle_publ_flag
C2 O1 C7 116.6(2) . . ?
C5 O2 C8 116.5(2) . . ?
C6 C1 C2 118.3(3) . . ?
C6 C1 C11 119.1(2) . . ?
C2 C1 C11 122.0(3) . . ?
O1 C2 C3 123.0(3) . . ?
O1 C2 C1 117.5(2) . . ?
C3 C2 C1 119.4(3) . . ?
C4 C3 C2 121.2(3) . . ?
C4 C3 H3 119.4 . . ?
C2 C3 H3 119.4 . . ?
C5 C4 C3 119.7(3) . . ?
C5 C4 H4 120.1 . . ?
C3 C4 H4 120.1 . . ?
O2 C5 C4 124.9(3) . . ?
O2 C5 C6 115.6(3) . . ?
C4 C5 C6 119.5(3) . . ?
C1 C6 C5 121.8(3) . . ?
C1 C6 H6 119.1 . . ?
C5 C6 H6 119.1 . . ?
O1 C7 H7A 109.5 . . ?
O1 C7 H7B 109.5 . . ?
H7A C7 H7B 109.5 . . ?
O1 C7 H7C 109.5 . . ?
H7A C7 H7C 109.5 . . ?
H7B C7 H7C 109.5 . . ?
O2 C8 H8A 109.5 . . ?
O2 C8 H8B 109.5 . . ?
H8A C8 H8B 109.5 . . ?
O2 C8 H8C 109.5 . . ?
H8A C8 H8C 109.5 . . ?
H8B C8 H8C 109.5 . . ?
N21 C11 N11 106.77(19) . . ?
N21 C11 C12 110.0(2) . . ?
N11 C11 C12 109.6(2) . . ?
N21 C11 C1 112.6(2) . . ?
N11 C11 C1 109.8(2) . . ?
C12 C11 C1 108.0(2) . . ?
C11 C12 H12A 109.5 . . ?
C11 C12 H12B 109.5 . . ?
H12A C12 H12B 109.5 . . ?
C11 C12 H12C 109.5 . . ?
H12A C12 H12C 109.5 . . ?
H12B C12 H12C 109.5 . . ?
N12 N11 C15 112.0(2) . . ?
N12 N11 C11 118.1(2) . . ?
C15 N11 C11 129.9(2) . . ?
C13 N12 N11 104.8(2) . . ?
N12 C13 C14 110.6(2) . . ?
N12 C13 C31 120.1(2) . . ?
C14 C13 C31 129.3(3) . . ?
C15 C14 C13 105.9(3) . . ?
C15 C14 H14 127.0 . . ?
C13 C14 H14 127.0 . . ?
N11 C15 C14 106.7(2) . . ?
N11 C15 H15 126.7 . . ?
C14 C15 H15 126.7 . . ?
C36 C31 C32 118.5(3) . . ?
C36 C31 C13 120.4(3) . . ?
C32 C31 C13 121.1(3) . . ?
C33 C32 C31 120.9(3) . . ?
C33 C32 H32 119.6 . . ?
C31 C32 H32 119.6 . . ?
C34 C33 C32 120.4(3) . . ?
C34 C33 H33 119.8 . . ?
C32 C33 H33 119.8 . . ?
C33 C34 C35 119.2(3) . . ?
C33 C34 H34 120.4 . . ?
C35 C34 H34 120.4 . . ?
C34 C35 C36 120.2(3) . . ?
C34 C35 H35 119.9 . . ?
C36 C35 H35 119.9 . . ?
C31 C36 C35 120.7(3) . . ?
C31 C36 H36 119.6 . . ?
C35 C36 H36 119.6 . . ?
N22 N21 C24 112.0(2) . . ?
N22 N21 C11 119.82(19) . . ?
C24 N21 C11 128.1(2) . . ?
C23 N22 N21 105.2(2) . . ?
N22 C23 C25 110.7(3) . . ?
N22 C23 C41 119.2(2) . . ?
C25 C23 C41 129.9(3) . . ?
N21 C24 C25 106.1(3) . . ?
N21 C24 H24 127.0 . . ?
C25 C24 H24 127.0 . . ?
C24 C25 C23 106.0(2) . . ?
C24 C25 H25 127.0 . . ?
C23 C25 H25 127.0 . . ?
C42 C41 C46 118.7(3) . . ?
C42 C41 C23 120.7(3) . . ?
C46 C41 C23 120.4(3) . . ?
C43 C42 C41 120.1(3) . . ?
C43 C42 H42 120.0 . . ?
C41 C42 H42 120.0 . . ?
C42 C43 C44 120.5(3) . . ?
C42 C43 H43 119.7 . . ?
C44 C43 H43 119.7 . . ?
C45 C44 C43 119.2(3) . . ?
C45 C44 H44 120.4 . . ?
C43 C44 H44 120.4 . . ?
C46 C45 C44 120.6(3) . . ?
C46 C45 H45 119.7 . . ?
C44 C45 H45 119.7 . . ?
C45 C46 C41 120.9(3) . . ?
C45 C46 H46 119.6 . . ?
C41 C46 H46 119.6 . . ?

loop_
_geom_bond_atom_site_label_1
_geom_bond_atom_site_label_2
_geom_bond_distance
_geom_bond_site_symmetry_2
_geom_bond_publ_flag
O1 C2 1.374(3) . ?
O1 C7 1.431(3) . ?
O2 C5 1.369(3) . ?
O2 C8 1.433(3) . ?
C1 C6 1.379(4) . ?
C1 C2 1.412(4) . ?
C1 C11 1.544(4) . ?
C2 C3 1.384(4) . ?
C3 C4 1.384(4) . ?
C3 H3 0.9500 . ?
C4 C5 1.375(4) . ?
C4 H4 0.9500 . ?
C5 C6 1.393(4) . ?
C6 H6 0.9500 . ?
C7 H7A 0.9800 . ?
C7 H7B 0.9800 . ?
C7 H7C 0.9800 . ?
C8 H8A 0.9800 . ?
C8 H8B 0.9800 . ?
C8 H8C 0.9800 . ?
C11 N21 1.468(3) . ?
C11 N11 1.475(3) . ?
C11 C12 1.529(4) . ?
C12 H12A 0.9800 . ?
C12 H12B 0.9800 . ?
C12 H12C 0.9800 . ?
N11 N12 1.358(3) . ?
N11 C15 1.359(3) . ?
N12 C13 1.341(3) . ?
C13 C14 1.406(4) . ?
C13 C31 1.476(4) . ?
C14 C15 1.361(4) . ?
C14 H14 0.9500 . ?
C15 H15 0.9500 . ?
C31 C36 1.387(4) . ?
C31 C32 1.390(4) . ?
C32 C33 1.386(4) . ?
C32 H32 0.9500 . ?
C33 C34 1.383(4) . ?
C33 H33 0.9500 . ?
C34 C35 1.387(4) . ?
C34 H34 0.9500 . ?
C35 C36 1.391(4) . ?
C35 H35 0.9500 . ?
C36 H36 0.9500 . ?
N21 N22 1.356(3) . ?
N21 C24 1.367(3) . ?
N22 C23 1.336(3) . ?
C23 C25 1.405(4) . ?
C23 C41 1.473(4) . ?
C24 C25 1.374(4) . ?
C24 H24 0.9500 . ?
C25 H25 0.9500 . ?
C41 C42 1.394(4) . ?
C41 C46 1.399(4) . ?
C42 C43 1.386(4) . ?
C42 H42 0.9500 . ?
C43 C44 1.394(5) . ?
C43 H43 0.9500 . ?
C44 C45 1.384(5) . ?
C44 H44 0.9500 . ?
C45 C46 1.371(5) . ?
C45 H45 0.9500 . ?
C46 H46 0.9500 . ?

loop_
_geom_torsion_atom_site_label_1
_geom_torsion_atom_site_label_2
_geom_torsion_atom_site_label_3
_geom_torsion_atom_site_label_4
_geom_torsion
_geom_torsion_site_symmetry_1
_geom_torsion_site_symmetry_2
_geom_torsion_site_symmetry_3
_geom_torsion_site_symmetry_4
_geom_torsion_publ_flag
C7 O1 C2 C3 -5.0(4) . . . . ?
C7 O1 C2 C1 174.1(2) . . . . ?
C6 C1 C2 O1 -177.3(2) . . . . ?
C11 C1 C2 O1 -6.3(4) . . . . ?
C6 C1 C2 C3 1.9(4) . . . . ?
C11 C1 C2 C3 172.8(2) . . . . ?
O1 C2 C3 C4 178.6(2) . . . . ?
C1 C2 C3 C4 -0.4(4) . . . . ?
C2 C3 C4 C5 -1.2(4) . . . . ?
C8 O2 C5 C4 -8.7(4) . . . . ?
C8 O2 C5 C6 171.7(2) . . . . ?
C3 C4 C5 O2 -178.2(2) . . . . ?
C3 C4 C5 C6 1.4(4) . . . . ?
C2 C1 C6 C5 -1.7(4) . . . . ?
C11 C1 C6 C5 -173.0(2) . . . . ?
O2 C5 C6 C1 179.7(2) . . . . ?
C4 C5 C6 C1 0.1(4) . . . . ?
C6 C1 C11 N21 -142.8(2) . . . . ?
C2 C1 C11 N21 46.3(3) . . . . ?
C6 C1 C11 N11 -24.0(3) . . . . ?
C2 C1 C11 N11 165.1(2) . . . . ?
C6 C1 C11 C12 95.5(3) . . . . ?
C2 C1 C11 C12 -75.4(3) . . . . ?
N21 C11 N11 N12 65.8(3) . . . . ?
C12 C11 N11 N12 -175.2(2) . . . . ?
C1 C11 N11 N12 -56.6(3) . . . . ?
N21 C11 N11 C15 -114.4(3) . . . . ?
C12 C11 N11 C15 4.7(4) . . . . ?
C1 C11 N11 C15 123.2(3) . . . . ?
C15 N11 N12 C13 -0.8(3) . . . . ?
C11 N11 N12 C13 179.1(2) . . . . ?
N11 N12 C13 C14 0.8(3) . . . . ?
N11 N12 C13 C31 -177.1(2) . . . . ?
N12 C13 C14 C15 -0.5(3) . . . . ?
C31 C13 C14 C15 177.1(3) . . . . ?
N12 N11 C15 C14 0.5(3) . . . . ?
C11 N11 C15 C14 -179.4(3) . . . . ?
C13 C14 C15 N11 0.0(3) . . . . ?
N12 C13 C31 C36 161.8(3) . . . . ?
C14 C13 C31 C36 -15.6(4) . . . . ?
N12 C13 C31 C32 -16.2(4) . . . . ?
C14 C13 C31 C32 166.4(3) . . . . ?
C36 C31 C32 C33 -1.4(4) . . . . ?
C13 C31 C32 C33 176.7(3) . . . . ?
C31 C32 C33 C34 0.6(4) . . . . ?
C32 C33 C34 C35 0.1(5) . . . . ?
C33 C34 C35 C36 0.1(5) . . . . ?
C32 C31 C36 C35 1.5(4) . . . . ?
C13 C31 C36 C35 -176.6(3) . . . . ?
C34 C35 C36 C31 -0.9(5) . . . . ?
N11 C11 N21 N22 104.6(2) . . . . ?
C12 C11 N21 N22 -14.2(3) . . . . ?
C1 C11 N21 N22 -134.8(2) . . . . ?
N11 C11 N21 C24 -71.2(3) . . . . ?
C12 C11 N21 C24 170.0(2) . . . . ?
C1 C11 N21 C24 49.4(3) . . . . ?
C24 N21 N22 C23 -0.6(3) . . . . ?
C11 N21 N22 C23 -177.0(2) . . . . ?
N21 N22 C23 C25 0.5(3) . . . . ?
N21 N22 C23 C41 -175.6(2) . . . . ?
N22 N21 C24 C25 0.4(3) . . . . ?
C11 N21 C24 C25 176.4(2) . . . . ?
N21 C24 C25 C23 0.0(3) . . . . ?
N22 C23 C25 C24 -0.3(3) . . . . ?
C41 C23 C25 C24 175.2(3) . . . . ?
N22 C23 C41 C42 -13.6(4) . . . . ?
C25 C23 C41 C42 171.2(3) . . . . ?
N22 C23 C41 C46 162.0(2) . . . . ?
C25 C23 C41 C46 -13.3(4) . . . . ?
C46 C41 C42 C43 -1.7(4) . . . . ?
C23 C41 C42 C43 173.9(3) . . . . ?
C41 C42 C43 C44 -0.2(4) . . . . ?
C42 C43 C44 C45 1.7(5) . . . . ?
C43 C44 C45 C46 -1.4(5) . . . . ?
C44 C45 C46 C41 -0.4(5) . . . . ?
C42 C41 C46 C45 2.0(4) . . . . ?
C23 C41 C46 C45 -173.6(3) . . . . ?

loop_
_cod_related_entry_id
_cod_related_entry_database
_cod_related_entry_code
1 ChemSpider 30661008
